data_4025249
loop_
_publ_author_name
'Arata Takahashi'
'Hikaru Yanai'
'Min Zhang'
'Takaaki Sonoda'
'Masaaki Mishima'
'Takeo Taguchi'

_publ_contact_author_address
;
School of Pharmacy, Tokyo University of Pharmacy and Life Science,
Horinouchi Hachioji, Tokyo, 192-0392, Japan
;
_publ_contact_author_email ' yanai@ps.toyaku.ac.jp '
_publ_contact_author_fax ' +81 42 676 3257 '
_publ_contact_author_name ' Hikaru Yanai '
_publ_contact_author_phone ' +81 42 676 3257 '
_publ_section_title
;
 Highly Effective Vinylogous Mukaiyama-Michael Reaction Catalyzed by Silyl
 Methide Species Generated from
 1,1,3,3-Tetrakis(trifluoromethanesulfonyl)propane
;
_journal_name_full 'Journal of Organic Chemistry'
_journal_page_first 1259
_journal_page_last 1265
_journal_paper_doi 10.1021/jo902641g
_journal_volume 75
_journal_year 2010
_chemical_formula_moiety 'C7 H4 F12 O8 S4'
_chemical_formula_sum 'C7 H4 F12 O8 S4'
_chemical_formula_weight 572.34
_chemical_name_systematic
; 
1,1,3,3-tetrakis(trifluoromethanesulfonyl)propane 
;
_space_group_IT_number 14
_symmetry_cell_setting monoclinic
_symmetry_space_group_name_Hall '-P 2ybc'
_symmetry_space_group_name_H-M 'P 1 21/c 1'
_atom_sites_solution_hydrogens geom
_atom_sites_solution_primary direct
_atom_sites_solution_secondary difmap
_audit_creation_date 2008-01-17
_audit_creation_method 'SHELXL97 '
_cell_angle_alpha 90.00
_cell_angle_beta 103.5850(10)
_cell_angle_gamma 90.00
_cell_formula_units_Z 4
_cell_length_a 9.9367(9)
_cell_length_b 16.5820(15)
_cell_length_c 10.9892(10)
_cell_measurement_reflns_used 3579
_cell_measurement_temperature 100
_cell_measurement_theta_max 27.62
_cell_measurement_theta_min 2.44
_cell_volume 1760.0(3)
_computing_cell_refinement 'APEX2 (Bruker AXS, 2006)'
_computing_data_collection 'APEX2 (Bruker AXS, 2006)'
_computing_data_reduction 'SAINT (Bruker AXS, 2004)'
_computing_molecular_graphics 'XSHEL (Bruker AXS,2002)'
_computing_publication_material 'XCIF (Bruker AXS, 2001)'
_computing_structure_refinement 'SHELXL-97 (Sheldrick, 1997)'
_computing_structure_solution 'SHELXS-97 (Sheldrick, 1997)'
_diffrn_ambient_temperature 100
_diffrn_detector_area_resol_mean 8.333
_diffrn_measured_fraction_theta_full 0.974
_diffrn_measured_fraction_theta_max 0.974
_diffrn_measurement_device_type 'Bruker APEXII CCD area detector'
_diffrn_measurement_method 'phi and omega scans'
_diffrn_radiation_monochromator 'multilayer confocal mirror'
_diffrn_radiation_source 'fine-focus rotating anode'
_diffrn_radiation_type MoK\a
_diffrn_radiation_wavelength 0.71073
_diffrn_reflns_av_R_equivalents 0.0237
_diffrn_reflns_av_sigmaI/netI 0.0329
_diffrn_reflns_limit_h_max 10
_diffrn_reflns_limit_h_min -12
_diffrn_reflns_limit_k_max 20
_diffrn_reflns_limit_k_min -21
_diffrn_reflns_limit_l_max 14
_diffrn_reflns_limit_l_min -9
_diffrn_reflns_number 9655
_diffrn_reflns_theta_full 27.48
_diffrn_reflns_theta_max 27.48
_diffrn_reflns_theta_min 2.11
_exptl_absorpt_coefficient_mu 0.702
_exptl_absorpt_correction_T_max 0.9657
_exptl_absorpt_correction_T_min 0.8609
_exptl_absorpt_correction_type empirical
_exptl_absorpt_process_details
;
SADABS Sheldrick 1996
;
_exptl_crystal_colour colorless
_exptl_crystal_density_diffrn 2.160
_exptl_crystal_density_method 'not measured'
_exptl_crystal_description plate
_exptl_crystal_F_000 1128
_exptl_crystal_size_max 0.22
_exptl_crystal_size_mid 0.16
_exptl_crystal_size_min 0.05
_refine_diff_density_max 0.421
_refine_diff_density_min -0.400
_refine_diff_density_rms 0.065
_refine_ls_extinction_method none
_refine_ls_goodness_of_fit_ref 1.021
_refine_ls_hydrogen_treatment constr
_refine_ls_matrix_type full
_refine_ls_number_parameters 280
_refine_ls_number_reflns 3932
_refine_ls_number_restraints 0
_refine_ls_restrained_S_all 1.021
_refine_ls_R_factor_all 0.0384
_refine_ls_R_factor_gt 0.0284
_refine_ls_shift/su_max 0.001
_refine_ls_shift/su_mean 0.000
_refine_ls_structure_factor_coef Fsqd
_refine_ls_weighting_details 'calc w=1/[\s^2^(Fo^2^)+(0.0276P)^2^+0.8892P] where P=(Fo^2^+2Fc^2^)/3'
_refine_ls_weighting_scheme calc
_refine_ls_wR_factor_gt 0.0621
_refine_ls_wR_factor_ref 0.0666
_reflns_number_gt 3263
_reflns_number_total 3932
_reflns_threshold_expression >2sigma(I)
_cod_data_source_file jo902641g_si_002.cif
_cod_data_source_block 1
_cod_database_code 4025249

loop_
_symmetry_equiv_pos_as_xyz
'x, y, z'
'-x, y+1/2, -z+1/2'
'-x, -y, -z'
'x, -y-1/2, z-1/2'

loop_
_atom_site_label
_atom_site_type_symbol
_atom_site_fract_x
_atom_site_fract_y
_atom_site_fract_z
_atom_site_U_iso_or_equiv
_atom_site_adp_type
_atom_site_occupancy
_atom_site_symmetry_multiplicity
_atom_site_calc_flag
_atom_site_refinement_flags
_atom_site_disorder_assembly
_atom_site_disorder_group
C1 C 0.8580(2) 0.40309(12) 0.3092(2) 0.0236(5) Uani 1 1 d . . .
C2 C 1.1831(2) 0.18911(12) 0.31144(19) 0.0199(4) Uani 1 1 d . . .
C3 C 0.89515(19) 0.23223(11) 0.32610(18) 0.0134(4) Uani 1 1 d . . .
H3A H 0.8802 0.2441 0.2347 0.016 Uiso 1 1 calc R . .
C4 C 0.76230(19) 0.19609(11) 0.35427(17) 0.0144(4) Uani 1 1 d . . .
H4A H 0.7876 0.1669 0.4350 0.017 Uiso 1 1 calc R . .
H4B H 0.6997 0.2408 0.3641 0.017 Uiso 1 1 calc R . .
C5 C 0.68293(19) 0.13775(11) 0.25272(17) 0.0133(4) Uani 1 1 d . . .
H5A H 0.7499 0.1093 0.2125 0.016 Uiso 1 1 calc R . .
C6 C 0.7127(2) -0.01729(12) 0.37193(19) 0.0193(4) Uani 1 1 d . . .
C7 C 0.5096(2) 0.13040(12) -0.00394(18) 0.0178(4) Uani 1 1 d . . .
F1 F 0.72234(13) 0.39247(7) 0.28216(12) 0.0289(3) Uani 1 1 d . . .
F2 F 0.90175(15) 0.40103(8) 0.20468(12) 0.0359(3) Uani 1 1 d . . .
F3 F 0.88958(16) 0.47299(7) 0.36594(14) 0.0398(4) Uani 1 1 d . . .
F4 F 1.14459(12) 0.24387(8) 0.22288(11) 0.0266(3) Uani 1 1 d . . .
F5 F 1.22783(13) 0.12410(8) 0.26445(13) 0.0329(3) Uani 1 1 d . . .
F6 F 1.28137(12) 0.21741(7) 0.40253(11) 0.0261(3) Uani 1 1 d . . .
F7 F 0.64667(13) -0.07718(7) 0.41129(13) 0.0307(3) Uani 1 1 d . . .
F8 F 0.76546(12) -0.04193(7) 0.27919(11) 0.0243(3) Uani 1 1 d . . .
F9 F 0.81297(13) 0.00939(7) 0.46551(11) 0.0265(3) Uani 1 1 d . . .
F10 F 0.38447(12) 0.10155(7) -0.01242(11) 0.0229(3) Uani 1 1 d . . .
F11 F 0.60028(12) 0.07078(7) 0.00357(10) 0.0210(3) Uani 1 1 d . . .
F12 F 0.50945(12) 0.17410(7) -0.10495(10) 0.0228(3) Uani 1 1 d . . .
O1 O 0.88434(15) 0.32434(8) 0.52237(13) 0.0205(3) Uani 1 1 d . . .
O2 O 1.09073(14) 0.33654(8) 0.43125(14) 0.0244(3) Uani 1 1 d . . .
O3 O 1.07040(14) 0.15540(8) 0.50623(13) 0.0203(3) Uani 1 1 d . . .
O4 O 0.97804(14) 0.08595(8) 0.30301(13) 0.0186(3) Uani 1 1 d . . .
O5 O 0.54903(15) 0.09625(9) 0.42659(13) 0.0217(3) Uani 1 1 d . . .
O6 O 0.48298(14) 0.02947(8) 0.21734(13) 0.0203(3) Uani 1 1 d . . .
O7 O 0.44540(14) 0.21817(8) 0.18056(13) 0.0195(3) Uani 1 1 d . . .
O8 O 0.64968(14) 0.25853(8) 0.09995(12) 0.0182(3) Uani 1 1 d . . .
S1 S 0.94637(5) 0.32374(3) 0.41767(5) 0.01623(11) Uani 1 1 d . . .
S2 S 1.03010(5) 0.15646(3) 0.37297(4) 0.01445(11) Uani 1 1 d . . .
S3 S 0.58362(5) 0.06378(3) 0.31824(4) 0.01501(11) Uani 1 1 d . . .
S4 S 0.56447(5) 0.19796(3) 0.13612(4) 0.01379(11) Uani 1 1 d . . .

loop_
_atom_site_aniso_label
_atom_site_aniso_U_11
_atom_site_aniso_U_22
_atom_site_aniso_U_33
_atom_site_aniso_U_23
_atom_site_aniso_U_13
_atom_site_aniso_U_12
C1 0.0305(12) 0.0145(10) 0.0262(12) 0.0027(9) 0.0076(9) 0.0015(9)
C2 0.0154(10) 0.0202(10) 0.0243(11) -0.0011(9) 0.0048(8) -0.0003(8)
C3 0.0128(9) 0.0123(9) 0.0143(9) -0.0009(7) 0.0016(7) 0.0002(7)
C4 0.0151(9) 0.0127(9) 0.0155(10) -0.0009(7) 0.0035(7) -0.0001(7)
C5 0.0124(9) 0.0131(9) 0.0143(9) 0.0010(7) 0.0027(7) 0.0002(7)
C6 0.0197(10) 0.0174(10) 0.0207(11) 0.0038(8) 0.0042(8) -0.0011(8)
C7 0.0180(10) 0.0181(10) 0.0161(10) 0.0012(8) 0.0017(8) 0.0002(8)
F1 0.0266(7) 0.0249(7) 0.0333(7) 0.0040(6) 0.0031(6) 0.0088(5)
F2 0.0484(9) 0.0341(8) 0.0298(7) 0.0134(6) 0.0185(6) 0.0055(7)
F3 0.0581(10) 0.0114(6) 0.0461(9) -0.0008(6) 0.0044(7) -0.0025(6)
F4 0.0220(6) 0.0340(7) 0.0245(7) 0.0086(6) 0.0067(5) -0.0022(5)
F5 0.0240(7) 0.0277(7) 0.0525(9) -0.0116(6) 0.0199(6) -0.0015(5)
F6 0.0143(6) 0.0300(7) 0.0308(7) 0.0007(6) -0.0011(5) -0.0051(5)
F7 0.0301(7) 0.0204(6) 0.0439(8) 0.0149(6) 0.0135(6) -0.0002(5)
F8 0.0273(7) 0.0196(6) 0.0273(7) -0.0007(5) 0.0092(5) 0.0046(5)
F9 0.0260(7) 0.0261(7) 0.0225(7) 0.0030(5) -0.0039(5) 0.0029(5)
F10 0.0175(6) 0.0253(6) 0.0234(6) 0.0001(5) -0.0003(5) -0.0059(5)
F11 0.0238(6) 0.0177(6) 0.0203(6) -0.0036(5) 0.0025(5) 0.0032(5)
F12 0.0285(7) 0.0239(6) 0.0149(6) 0.0035(5) 0.0028(5) -0.0019(5)
O1 0.0261(8) 0.0186(7) 0.0173(7) -0.0036(6) 0.0060(6) -0.0028(6)
O2 0.0180(7) 0.0214(8) 0.0327(9) -0.0054(6) 0.0042(6) -0.0049(6)
O3 0.0213(7) 0.0215(7) 0.0170(7) 0.0027(6) 0.0020(6) 0.0023(6)
O4 0.0151(7) 0.0141(7) 0.0261(8) -0.0025(6) 0.0039(6) 0.0005(5)
O5 0.0240(8) 0.0229(7) 0.0212(8) -0.0006(6) 0.0109(6) -0.0031(6)
O6 0.0186(7) 0.0195(7) 0.0206(7) 0.0004(6) 0.0000(6) -0.0056(6)
O7 0.0165(7) 0.0215(7) 0.0212(7) 0.0002(6) 0.0060(6) 0.0038(6)
O8 0.0203(7) 0.0150(7) 0.0191(7) 0.0020(6) 0.0040(6) -0.0029(6)
S1 0.0176(2) 0.0127(2) 0.0181(2) -0.00147(19) 0.00353(19) -0.00150(18)
S2 0.0126(2) 0.0135(2) 0.0169(2) 0.00084(18) 0.00259(18) 0.00071(17)
S3 0.0153(2) 0.0138(2) 0.0161(2) 0.00130(18) 0.00400(18) -0.00168(18)
S4 0.0134(2) 0.0128(2) 0.0147(2) 0.00040(18) 0.00237(18) 0.00081(18)

loop_
_atom_type_symbol
_atom_type_description
_atom_type_scat_dispersion_real
_atom_type_scat_dispersion_imag
_atom_type_scat_source
C C 0.0033 0.0016 'International Tables Vol C Tables 4.2.6.8 and 6.1.1.4'
H H 0.0000 0.0000 'International Tables Vol C Tables 4.2.6.8 and 6.1.1.4'
O O 0.0106 0.0060 'International Tables Vol C Tables 4.2.6.8 and 6.1.1.4'
F F 0.0171 0.0103 'International Tables Vol C Tables 4.2.6.8 and 6.1.1.4'
S S 0.1246 0.1234 'International Tables Vol C Tables 4.2.6.8 and 6.1.1.4'

loop_
_geom_angle_atom_site_label_1
_geom_angle_atom_site_label_2
_geom_angle_atom_site_label_3
_geom_angle
_geom_angle_site_symmetry_1
_geom_angle_site_symmetry_3
_geom_angle_publ_flag
F3 C1 F2 110.13(18) . . ?
F3 C1 F1 109.86(18) . . ?
F2 C1 F1 109.12(18) . . ?
F3 C1 S1 107.21(14) . . ?
F2 C1 S1 109.79(14) . . ?
F1 C1 S1 110.72(14) . . ?
F6 C2 F5 109.43(16) . . ?
F6 C2 F4 110.58(16) . . ?
F5 C2 F4 109.87(17) . . ?
F6 C2 S2 110.40(14) . . ?
F5 C2 S2 106.33(13) . . ?
F4 C2 S2 110.13(13) . . ?
C4 C3 S2 106.41(12) . . ?
C4 C3 S1 110.63(13) . . ?
S2 C3 S1 109.03(10) . . ?
C4 C3 H3A 110.2 . . ?
S2 C3 H3A 110.2 . . ?
S1 C3 H3A 110.2 . . ?
C5 C4 C3 114.39(15) . . ?
C5 C4 H4A 108.7 . . ?
C3 C4 H4A 108.7 . . ?
C5 C4 H4B 108.7 . . ?
C3 C4 H4B 108.7 . . ?
H4A C4 H4B 107.6 . . ?
C4 C5 S4 107.50(12) . . ?
C4 C5 S3 111.55(13) . . ?
S4 C5 S3 109.03(10) . . ?
C4 C5 H5A 109.6 . . ?
S4 C5 H5A 109.6 . . ?
S3 C5 H5A 109.6 . . ?
F8 C6 F7 109.87(16) . . ?
F8 C6 F9 109.86(17) . . ?
F7 C6 F9 109.73(16) . . ?
F8 C6 S3 110.49(13) . . ?
F7 C6 S3 106.88(14) . . ?
F9 C6 S3 109.97(13) . . ?
F10 C7 F12 108.95(15) . . ?
F10 C7 F11 110.51(16) . . ?
F12 C7 F11 109.05(16) . . ?
F10 C7 S4 111.28(14) . . ?
F12 C7 S4 107.65(13) . . ?
F11 C7 S4 109.33(13) . . ?
O2 S1 O1 122.01(9) . . ?
O2 S1 C3 108.99(9) . . ?
O1 S1 C3 109.44(9) . . ?
O2 S1 C1 105.97(9) . . ?
O1 S1 C1 106.55(9) . . ?
C3 S1 C1 101.95(9) . . ?
O3 S2 O4 121.48(9) . . ?
O3 S2 C3 108.04(9) . . ?
O4 S2 C3 105.25(8) . . ?
O3 S2 C2 108.48(9) . . ?
O4 S2 C2 105.25(9) . . ?
C3 S2 C2 107.63(9) . . ?
O5 S3 O6 122.65(9) . . ?
O5 S3 C5 109.61(9) . . ?
O6 S3 C5 107.87(8) . . ?
O5 S3 C6 107.05(9) . . ?
O6 S3 C6 105.32(9) . . ?
C5 S3 C6 102.42(9) . . ?
O7 S4 O8 121.67(8) . . ?
O7 S4 C5 109.88(9) . . ?
O8 S4 C5 104.71(8) . . ?
O7 S4 C7 108.49(9) . . ?
O8 S4 C7 105.56(9) . . ?
C5 S4 C7 105.37(9) . . ?

loop_
_geom_bond_atom_site_label_1
_geom_bond_atom_site_label_2
_geom_bond_distance
_geom_bond_site_symmetry_2
_geom_bond_publ_flag
C1 F3 1.319(2) . ?
C1 F2 1.320(2) . ?
C1 F1 1.323(2) . ?
C1 S1 1.852(2) . ?
C2 F6 1.310(2) . ?
C2 F5 1.317(2) . ?
C2 F4 1.320(2) . ?
C2 S2 1.882(2) . ?
C3 C4 1.546(3) . ?
C3 S2 1.8215(19) . ?
C3 S1 1.8259(19) . ?
C3 H3A 1.0000 . ?
C4 C5 1.546(3) . ?
C4 H4A 0.9900 . ?
C4 H4B 0.9900 . ?
C5 S4 1.8209(18) . ?
C5 S3 1.8249(19) . ?
C5 H5A 1.0000 . ?
C6 F8 1.316(2) . ?
C6 F7 1.318(2) . ?
C6 F9 1.329(2) . ?
C6 S3 1.856(2) . ?
C7 F10 1.315(2) . ?
C7 F12 1.325(2) . ?
C7 F11 1.327(2) . ?
C7 S4 1.878(2) . ?
O1 S1 1.4272(15) . ?
O2 S1 1.4228(15) . ?
O3 S2 1.4248(14) . ?
O4 S2 1.4278(14) . ?
O5 S3 1.4206(15) . ?
O6 S3 1.4255(14) . ?
O7 S4 1.4221(14) . ?
O8 S4 1.4288(14) . ?

loop_
_cod_related_entry_id
_cod_related_entry_database
_cod_related_entry_code
1 ChemSpider 15062563
